data_7225979
loop_
_publ_author_name
'Wang, Duo-Zhi'
'Fan, Jian-Zhong'
'Jia, Dianzeng'
'Du, Ceng-Ceng'

_publ_section_title
;
 Zinc and cadmium complexes based on
 bis-(1H-tetrazol-5-ylmethyl/ylethyl)-amine ligands: structures and
 photoluminescence properties
;
_journal_issue 35
_journal_name_full CrystEngComm
_journal_page_first 6708
_journal_paper_doi 10.1039/C6CE01311B
_journal_volume 18
_journal_year 2016
_chemical_formula_sum 'C6 H15 Cd N9 O3'
_chemical_formula_weight 373.67
_chemical_name_systematic
; 
 ? 
;
_space_group_IT_number 9
_symmetry_cell_setting monoclinic
_symmetry_space_group_name_Hall 'C -2yc'
_symmetry_space_group_name_H-M 'C 1 c 1'
_atom_sites_solution_hydrogens geom
_atom_sites_solution_primary direct
_atom_sites_solution_secondary difmap
_audit_creation_method SHELXL-97
_audit_update_record
;
2016-04-12 deposited with the CCDC.
2016-07-19 downloaded from the CCDC.
;
_cell_angle_alpha 90.00
_cell_angle_beta 99.542(2)
_cell_angle_gamma 90.00
_cell_formula_units_Z 4
_cell_length_a 13.4767(15)
_cell_length_b 7.5845(9)
_cell_length_c 12.9148(14)
_cell_measurement_reflns_used 4691
_cell_measurement_temperature 296(2)
_cell_measurement_theta_max 28.29
_cell_measurement_theta_min 3.07
_cell_volume 1301.8(3)
_computing_structure_refinement 'SHELXL-97 (Sheldrick, 1997)'
_computing_structure_solution 'SHELXS-97 (Sheldrick, 1990)'
_diffrn_ambient_temperature 296(2)
_diffrn_measured_fraction_theta_full 1.000
_diffrn_measured_fraction_theta_max 1.000
_diffrn_measurement_device_type CCD
_diffrn_radiation_monochromator graphite
_diffrn_radiation_source 'fine-focus sealed tube'
_diffrn_radiation_type MoK\a
_diffrn_radiation_wavelength 0.71073
_diffrn_reflns_av_R_equivalents 0.0148
_diffrn_reflns_av_sigmaI/netI 0.0204
_diffrn_reflns_limit_h_max 10
_diffrn_reflns_limit_h_min -17
_diffrn_reflns_limit_k_max 10
_diffrn_reflns_limit_k_min -10
_diffrn_reflns_limit_l_max 17
_diffrn_reflns_limit_l_min -17
_diffrn_reflns_number 5209
_diffrn_reflns_theta_full 28.29
_diffrn_reflns_theta_max 28.29
_diffrn_reflns_theta_min 3.07
_exptl_absorpt_coefficient_mu 1.700
_exptl_absorpt_correction_T_max 0.7495
_exptl_absorpt_correction_T_min 0.7061
_exptl_absorpt_correction_type multi-scan
_exptl_absorpt_process_details sadabs
_exptl_crystal_colour colorless
_exptl_crystal_density_diffrn 1.907
_exptl_crystal_density_method 'not measured'
_exptl_crystal_description block
_exptl_crystal_F_000 744
_exptl_crystal_size_max 0.22
_exptl_crystal_size_mid 0.20
_exptl_crystal_size_min 0.18
_refine_diff_density_max 0.258
_refine_diff_density_min -0.667
_refine_diff_density_rms 0.113
_refine_ls_abs_structure_details 'Flack H D (1983), Acta Cryst. A39, 876-881'
_refine_ls_abs_structure_Flack 0.00
_refine_ls_extinction_method none
_refine_ls_goodness_of_fit_ref 1.184
_refine_ls_hydrogen_treatment mixed
_refine_ls_matrix_type full
_refine_ls_number_parameters 194
_refine_ls_number_reflns 2335
_refine_ls_number_restraints 11
_refine_ls_restrained_S_all 1.185
_refine_ls_R_factor_all 0.0182
_refine_ls_R_factor_gt 0.0181
_refine_ls_shift/su_max 0.001
_refine_ls_shift/su_mean 0.000
_refine_ls_structure_factor_coef Fsqd
_refine_ls_weighting_details 'calc w=1/[\s^2^(Fo^2^)+(0.0308P)^2^+0.1140P] where P=(Fo^2^+2Fc^2^)/3'
_refine_ls_weighting_scheme calc
_refine_ls_wR_factor_gt 0.0479
_refine_ls_wR_factor_ref 0.0480
_reflns_number_gt 2325
_reflns_number_total 2335
_reflns_threshold_expression >2sigma(I)
_cod_data_source_file c6ce01311b3.cif
_cod_data_source_block 1
_cod_depositor_comments
;
The following automatic conversions were performed:

'_symmetry_cell_setting' value 'Monoclinic' changed to 'monoclinic'
according to
/usr/data/users/saulius/crontab/automatic-downloads/rss-feeds/RSC/lib/dictionaries/cif_core.dic
dictionary named 'cif_core.dic' version 2.4.2 from 2011-04-26.

Automatic conversion script
Id: cif_fix_values 4268 2015-11-12 08:31:59Z antanas 

 Adding full bibliography for 7225972--7225980.cif.
;
_cod_original_sg_symbol_H-M Cc
_cod_database_code 7225979

loop_
_symmetry_equiv_pos_as_xyz
'x, y, z'
'x, -y, z+1/2'
'x+1/2, y+1/2, z'
'x+1/2, -y+1/2, z+1/2'

loop_
_atom_site_label
_atom_site_type_symbol
_atom_site_fract_x
_atom_site_fract_y
_atom_site_fract_z
_atom_site_U_iso_or_equiv
_atom_site_adp_type
_atom_site_occupancy
_atom_site_symmetry_multiplicity
_atom_site_calc_flag
_atom_site_refinement_flags
C1 C 0.7752(2) -0.1521(3) 0.5330(2) 0.0245(5) Uani 1 1 d .
C2 C 0.7963(3) -0.0673(4) 0.6395(2) 0.0333(6) Uani 1 1 d .
H2A H 0.8611 -0.1090 0.6751 0.040 Uiso 1 1 calc R
H2B H 0.7460 -0.1075 0.6798 0.040 Uiso 1 1 calc R
C3 C 0.7975(3) 0.1325(4) 0.6413(3) 0.0299(6) Uani 1 1 d .
H3A H 0.8310 0.1716 0.7097 0.036 Uiso 1 1 calc R
H3B H 0.8366 0.1743 0.5896 0.036 Uiso 1 1 calc R
C4 C 0.7055(2) 0.4055(4) 0.6371(2) 0.0299(5) Uani 1 1 d .
H4A H 0.7388 0.4572 0.5834 0.036 Uiso 1 1 calc R
H4B H 0.7474 0.4271 0.7046 0.036 Uiso 1 1 calc R
C5 C 0.6046(3) 0.4968(4) 0.6352(2) 0.0357(6) Uani 1 1 d .
H5A H 0.5651 0.4275 0.6767 0.043 Uiso 1 1 calc R
H5B H 0.6167 0.6107 0.6692 0.043 Uiso 1 1 calc R
C6 C 0.5433(2) 0.5249(3) 0.5286(2) 0.0251(5) Uani 1 1 d .
Cd1 Cd 0.606038(15) 0.140274(19) 0.451504(15) 0.02483(6) Uani 1 1 d .
H1N H 0.665(3) 0.172(5) 0.670(3) 0.022(8) Uiso 1 1 d .
N1 N 0.7044(2) -0.0987(3) 0.45450(19) 0.0273(5) Uani 1 1 d .
N2 N 0.7061(2) -0.2141(3) 0.37525(19) 0.0315(5) Uani 1 1 d .
N3 N 0.7758(3) -0.3308(4) 0.4067(3) 0.0348(6) Uani 1 1 d .
N4 N 0.8211(2) -0.2947(3) 0.5059(2) 0.0310(5) Uani 1 1 d .
N5 N 0.69701(17) 0.2132(3) 0.61958(17) 0.0224(4) Uani 1 1 d .
N6 N 0.4884(3) 0.6664(4) 0.5003(3) 0.0321(6) Uani 1 1 d .
N7 N 0.4430(3) 0.6358(3) 0.4003(3) 0.0355(6) Uani 1 1 d .
N8 N 0.4710(2) 0.4815(3) 0.3695(2) 0.0345(5) Uani 1 1 d .
N9 N 0.5344(2) 0.4096(3) 0.44980(19) 0.0288(5) Uani 1 1 d .
O1 O 0.4873(2) 0.0356(4) 0.3150(2) 0.0504(6) Uani 1 1 d D
H1W H 0.488(5) 0.045(9) 0.2463(18) 0.076 Uiso 1 1 d D
H2W H 0.464(5) -0.074(4) 0.321(5) 0.076 Uiso 1 1 d D
O2 O 0.49843(17) 0.0133(3) 0.57005(17) 0.0296(4) Uani 1 1 d D
H3W H 0.487(4) -0.095(3) 0.558(4) 0.044 Uiso 1 1 d D
H4W H 0.448(2) 0.078(5) 0.558(4) 0.044 Uiso 1 1 d D
O3 O 0.73519(19) 0.2845(3) 0.36703(19) 0.0351(5) Uani 1 1 d D
H5W H 0.752(4) 0.391(3) 0.373(4) 0.053 Uiso 1 1 d D
H6W H 0.7959(19) 0.249(6) 0.372(4) 0.053 Uiso 1 1 d D

loop_
_atom_site_aniso_label
_atom_site_aniso_U_11
_atom_site_aniso_U_22
_atom_site_aniso_U_33
_atom_site_aniso_U_23
_atom_site_aniso_U_13
_atom_site_aniso_U_12
C1 0.0249(14) 0.0228(12) 0.0258(13) 0.0037(9) 0.0046(11) 0.0033(9)
C2 0.0394(16) 0.0352(15) 0.0225(12) 0.0027(11) -0.0035(11) 0.0107(13)
C3 0.0226(14) 0.0360(15) 0.0290(14) -0.0038(10) -0.0022(11) 0.0025(10)
C4 0.0324(15) 0.0279(12) 0.0262(12) -0.0034(11) -0.0048(11) -0.0013(12)
C5 0.0458(18) 0.0342(15) 0.0256(12) -0.0075(11) 0.0014(12) 0.0110(13)
C6 0.0259(13) 0.0221(11) 0.0276(12) -0.0013(9) 0.0052(10) 0.0034(10)
Cd1 0.02480(9) 0.02130(8) 0.02558(8) -0.00460(9) -0.00407(6) 0.00687(9)
N1 0.0307(12) 0.0243(10) 0.0254(11) -0.0030(9) 0.0007(10) 0.0090(10)
N2 0.0361(14) 0.0284(12) 0.0290(11) -0.0057(10) 0.0021(10) 0.0078(10)
N3 0.0418(18) 0.0262(11) 0.0366(15) -0.0024(10) 0.0073(14) 0.0107(13)
N4 0.0299(12) 0.0273(12) 0.0358(12) 0.0047(10) 0.0058(10) 0.0105(11)
N5 0.0204(10) 0.0236(10) 0.0224(9) 0.0008(8) 0.0010(8) -0.0010(8)
N6 0.0321(16) 0.0245(12) 0.0391(15) -0.0032(10) 0.0036(13) 0.0064(11)
N7 0.0345(16) 0.0285(14) 0.0411(16) 0.0004(9) -0.0007(13) 0.0097(10)
N8 0.0358(14) 0.0309(12) 0.0333(12) -0.0011(10) -0.0043(11) 0.0116(11)
N9 0.0310(12) 0.0248(10) 0.0284(11) -0.0009(9) -0.0013(10) 0.0074(10)
O1 0.0497(16) 0.0595(16) 0.0379(12) -0.0047(12) -0.0049(12) 0.0016(13)
O2 0.0273(10) 0.0248(9) 0.0361(10) -0.0024(8) 0.0035(8) 0.0034(8)
O3 0.0346(12) 0.0294(10) 0.0428(11) 0.0034(9) 0.0108(9) 0.0048(9)

loop_
_atom_type_symbol
_atom_type_description
_atom_type_scat_dispersion_real
_atom_type_scat_dispersion_imag
_atom_type_scat_source
C C 0.0033 0.0016 'International Tables Vol C Tables 4.2.6.8 and 6.1.1.4'
H H 0.0000 0.0000 'International Tables Vol C Tables 4.2.6.8 and 6.1.1.4'
N N 0.0061 0.0033 'International Tables Vol C Tables 4.2.6.8 and 6.1.1.4'
O O 0.0106 0.0060 'International Tables Vol C Tables 4.2.6.8 and 6.1.1.4'
Cd Cd -0.8075 1.2024 'International Tables Vol C Tables 4.2.6.8 and 6.1.1.4'

loop_
_geom_angle_atom_site_label_1
_geom_angle_atom_site_label_2
_geom_angle_atom_site_label_3
_geom_angle
N4 C1 N1 110.7(3)
N4 C1 C2 124.5(3)
N1 C1 C2 124.6(2)
C1 C2 C3 116.2(2)
N5 C3 C2 114.0(3)
N5 C4 C5 113.6(3)
C6 C5 C4 115.7(2)
N6 C6 N9 110.3(3)
N6 C6 C5 124.6(3)
N9 C6 C5 125.1(2)
N1 Cd1 N9 169.15(11)
N1 Cd1 O1 93.91(10)
N9 Cd1 O1 93.56(10)
N1 Cd1 N5 87.60(8)
N9 Cd1 N5 87.33(8)
O1 Cd1 N5 164.28(10)
N1 Cd1 O3 84.67(9)
N9 Cd1 O3 85.77(9)
O1 Cd1 O3 105.39(10)
N5 Cd1 O3 90.33(8)
N1 Cd1 O2 94.61(8)
N9 Cd1 O2 93.71(8)
O1 Cd1 O2 86.31(9)
N5 Cd1 O2 77.97(7)
O3 Cd1 O2 168.30(8)
C1 N1 N2 106.2(2)
C1 N1 Cd1 127.22(19)
N2 N1 Cd1 126.51(19)
N3 N2 N1 107.8(2)
N2 N3 N4 110.2(2)
C1 N4 N3 105.0(3)
C3 N5 C4 109.7(2)
C3 N5 Cd1 113.40(17)
C4 N5 Cd1 112.65(16)
C6 N6 N7 105.6(2)
N8 N7 N6 109.6(3)
N7 N8 N9 107.8(3)
C6 N9 N8 106.7(2)
C6 N9 Cd1 127.05(19)
N8 N9 Cd1 126.18(19)

loop_
_geom_bond_atom_site_label_1
_geom_bond_atom_site_label_2
_geom_bond_distance
C1 N4 1.321(4)
C1 N1 1.334(4)
C1 C2 1.503(4)
C2 C3 1.516(4)
C3 N5 1.470(4)
C4 N5 1.477(3)
C4 C5 1.522(5)
C5 C6 1.499(4)
C6 N6 1.320(4)
C6 N9 1.332(4)
Cd1 N1 2.242(2)
Cd1 N9 2.258(2)
Cd1 O1 2.316(3)
Cd1 N5 2.374(2)
Cd1 O3 2.459(2)
Cd1 O2 2.472(2)
N1 N2 1.350(3)
N2 N3 1.306(4)
N3 N4 1.353(5)
N6 N7 1.354(5)
N7 N8 1.311(4)
N8 N9 1.346(4)
